data_4514638
loop_
_publ_author_name
'Han, Jie'
'Zhou, Wei'
'Zhang, Pei-Chao'
'Wang, Huamin'
'Zhang, Ronghua'
'Wu, Hai-Hong'
'Zhang, Junliang'

_publ_section_title
;
 Design and Synthesis of WJ-Phos, and Application in Cu-Catalyzed
 Enantioselective Boroacylation of 1,1-Disubstituted Allenes
;
_journal_issue 8
_journal_name_full 'ACS Catalysis'
_journal_page_first 6890
_journal_paper_doi 10.1021/acscatal.9b02080
_journal_volume 9
_journal_year 2019
_chemical_absolute_configuration ad
_chemical_formula_moiety 'C34 H36 Fe N O3 P S'
_chemical_formula_sum 'C34 H36 Fe N O3 P S'
_chemical_formula_weight 625.52
_space_group_crystal_system monoclinic
_space_group_IT_number 4
_space_group_name_Hall 'P 2yb'
_space_group_name_H-M_alt 'P 1 21 1'
_symmetry_space_group_name_Hall 'P 2yb'
_symmetry_space_group_name_H-M 'P 1 21 1'
_atom_sites_solution_hydrogens mixed
_atom_sites_solution_primary dual
_audit_creation_date 2019-06-20
_audit_creation_method
;
Olex2 1.2
(compiled 2018.05.29 svn.r3508 for OlexSys, GUI svn.r5506)
;
_cell_angle_alpha 90
_cell_angle_beta 110.777(2)
_cell_angle_gamma 90
_cell_formula_units_Z 2
_cell_length_a 11.5035(2)
_cell_length_b 10.7831(2)
_cell_length_c 13.3149(2)
_cell_measurement_reflns_used 12700
_cell_measurement_temperature 293(2)
_cell_measurement_theta_max 73.8540
_cell_measurement_theta_min 4.1120
_cell_volume 1544.22(5)
_computing_cell_refinement 'CrysAlisPro 1.171.39.32a (Rigaku OD, 2017)'
_computing_data_collection 'CrysAlisPro 1.171.39.32a (Rigaku OD, 2017)'
_computing_data_reduction 'CrysAlisPro 1.171.39.32a (Rigaku OD, 2017)'
_computing_molecular_graphics 'Olex2 (Dolomanov et al., 2009)'
_computing_publication_material 'Olex2 (Dolomanov et al., 2009)'
_computing_structure_refinement 'ShelXL (Sheldrick, 2015)'
_computing_structure_solution 'ShelXT (Sheldrick, 2015)'
_diffrn_ambient_temperature 293(2)
_diffrn_detector 'CCD plate'
_diffrn_measured_fraction_theta_full 0.993
_diffrn_measured_fraction_theta_max 0.988
_diffrn_measurement_details
;
List of Runs (angles in degrees, time in seconds):

  # Type    Start    End  Width  t~exp~   \w     \q     \k     \f   Frames
--------------------------------------------------------------------------
  1  \w    -32.00   3.00   1.00    1.00    --    0.00  81.00 100.00   35
  2  \w     64.00  97.00   1.00    1.00    --   95.80  81.00 100.00   33
  3  \w     94.00 128.00   1.00    1.00    --   95.80 -81.00 -22.00   34
  4  \w      8.00  80.00   1.00    1.00    --   95.80 -81.00 -22.00   72
  5  \w    -22.00  34.00   1.00    1.00    --    0.00  57.00  30.00   56
  6  \w    -22.00  11.00   1.00    1.00    --    0.00  57.00-150.00   33
  7  \w    -17.00  87.00   1.00    1.00    --    0.00  38.00-180.00  104
  8  \w     15.00  46.00   1.00    1.00    --    0.00  81.00 100.00   31
  9  \w    -19.00  88.00   1.00    1.00    --    0.00  38.00 -60.00  107
 10  \w     37.00  86.00   1.00    1.00    --    0.00  57.00  30.00   49
 11  \w     45.00  81.00   1.00    1.00    --    0.00  82.00 -30.00   36
 12  \w    -14.00  27.00   1.00    1.00    --    0.00 -81.00 -22.00   41
 13  \w     18.00  43.00   1.00    1.00    --    0.00  57.00-150.00   25
 14  \w    -63.00 -29.00   1.00    1.00    --    0.00 -81.00 -22.00   34
 15  \w     42.00  85.00   1.00    1.00    --    0.00  38.00   0.00   43
 16  \w    -18.00   9.00   1.00    1.00    --    0.00  38.00   0.00   27
 17  \w    -27.00  22.00   1.00    1.00    --    0.00  82.00 -30.00   49
 18  \w     63.00  98.00   1.00    1.00    --   95.80  82.00   0.00   35
 19  \w     76.00 184.00   1.00    1.00    --   95.80  45.00  60.00  108
 20  \w     69.00  95.00   1.00    1.00    --   95.80  82.00  30.00   26
 21  \w    137.00 185.00   1.00    1.00    --   95.80  45.00 -90.00   48
 22  \w     65.00  90.00   1.00    1.00    --   95.80  77.00 150.00   25
 23  \w     75.00 148.00   1.00    1.00    --   95.80  45.00 -30.00   73
 24  \w    156.00 182.00   1.00    1.00    --   95.80  82.00 -30.00   26
 25  \w     65.00 181.00   1.00    1.00    --   95.80  77.00 120.00  116
 26  \w     65.00  91.00   1.00    1.00    --   95.80  77.00-180.00   26
 27  \w     75.00 101.00   1.00    1.00    --   95.80  45.00-180.00   26
 28  \w     75.00 103.00   1.00    1.00    --   95.80  45.00 -90.00   28
 29  \w     75.00 185.00   1.00    1.00    --   95.80  45.00-144.12  110
 30  \w     76.00 114.00   1.00    1.00    --   95.80  45.00   0.00   38
 31  \w     79.00 123.00   1.00    1.00    --   95.80  30.00 -30.00   44
 32  \w     65.00  91.00   1.00    1.00    --   95.80  77.00 -60.00   26
 33  \w     65.00  91.00   1.00    1.00    --   95.80  77.00 -30.00   26
 34  \w     63.00  94.00   1.00    1.00    --   95.80  82.00  60.00   31
 35  \w    132.00 185.00   1.00    1.00    --   95.80  66.00  69.82   53
 36  \w     75.00 185.00   1.00    1.00    --   95.80  45.00  30.00  110
 37  \w    160.00 185.00   1.00    1.00    --   95.80  82.00 -60.00   25
 38  \w     69.00  94.00   1.00    1.00    --   95.80  66.00  69.82   25
 39  \w    105.00 130.00   1.00    1.00    --   95.80  82.00 -30.00   25
 40  \w    148.00 173.00   1.00    1.00    --   95.80  75.00 -92.97   25
 41  \w     66.00  94.00   1.00    1.00    --   95.80  75.00 -92.97   28
 42  \w     63.00  89.00   1.00    1.00    --   95.80  82.00 -60.00   26
 43  \w     65.00  90.00   1.00    1.00    --   95.80  77.00-120.00   25
 44  \w     65.00  91.00   1.00    1.00    --   95.80  77.00   0.00   26
 45  \w     63.00  89.00   1.00    1.00    --   95.80  82.00  90.00   26
 46  \w     63.00  89.00   1.00    1.00    --   95.80  82.00 120.00   26
 47  \w     76.00 130.00   1.00    1.00    --   95.80  45.00 120.00   54
 48  \w     64.00  90.00   1.00    1.00    --   95.80  82.00-180.00   26
 49  \w     12.00  37.00   1.00    1.00    --   95.80 -82.00 -60.00   25
 50  \w     43.00 127.00   1.00    1.00    --   95.80 -82.00 -60.00   84
 51  \w    131.00 156.00   1.00    1.00    --   95.80  45.00 -60.00   25
 52  \w     75.00 101.00   1.00    1.00    --   95.80  45.00 -60.00   26
 53  \w     63.00  91.00   1.00    1.00    --   95.80  82.00 -90.00   28
 54  \w     36.00 123.00   1.00    1.00    --   95.80 -82.00  90.00   87
 55  \w      7.00 128.00   1.00    1.00    --   95.80 -82.00  30.00  121
 56  \w     63.00  89.00   1.00    1.00    --   95.80  82.00-150.00   26
 57  \w     65.00  91.00   1.00    1.00    --   95.80  77.00  30.00   26
 58  \w    106.00 179.00   1.00    1.00    --   95.80  69.00 172.82   73
 59  \w     66.00  92.00   1.00    1.00    --   95.80  77.00  90.00   26
 60  \w     75.00 183.00   1.00    1.00    --   95.80  45.00-120.00  108
 61  \w     68.00  99.00   1.00    1.00    --   95.80  69.00 172.82   31
 62  \w     72.00  98.00   1.00    1.00    --   95.80  61.00  60.00   26
 63  \w     63.00  88.00   1.00    1.00    --   95.80  82.00-120.00   25
 64  \w     18.00 125.00   1.00    1.00    --   95.80 -82.00-180.00  107
 65  \w      7.00 107.00   1.00    1.00    --   95.80 -61.00-180.00  100
 66  \w     64.00  90.00   1.00    1.00    --   95.80  82.00 -30.00   26
;
_diffrn_measurement_device 'four-circle diffractometer'
_diffrn_measurement_device_type 'XtaLAB AFC12 (RINC): Kappa dual home/near'
_diffrn_measurement_method '\w scans'
_diffrn_orient_matrix_type 'CrysAlisPro convention (1999,Acta A55,543-557)'
_diffrn_orient_matrix_UB_11 0.1324334000
_diffrn_orient_matrix_UB_12 0.0148949000
_diffrn_orient_matrix_UB_13 0.0828692000
_diffrn_orient_matrix_UB_21 -0.0247847000
_diffrn_orient_matrix_UB_22 -0.1057318000
_diffrn_orient_matrix_UB_23 0.0674746000
_diffrn_orient_matrix_UB_31 0.0486185000
_diffrn_orient_matrix_UB_32 -0.0949197000
_diffrn_orient_matrix_UB_33 -0.0623258000
_diffrn_radiation_monochromator graphite
_diffrn_radiation_probe x-ray
_diffrn_radiation_type CuK\a
_diffrn_radiation_wavelength 1.54184
_diffrn_reflns_av_R_equivalents 0.1577
_diffrn_reflns_av_unetI/netI 0.0875
_diffrn_reflns_Laue_measured_fraction_full 0.993
_diffrn_reflns_Laue_measured_fraction_max 0.988
_diffrn_reflns_limit_h_max 14
_diffrn_reflns_limit_h_min -14
_diffrn_reflns_limit_k_max 13
_diffrn_reflns_limit_k_min -13
_diffrn_reflns_limit_l_max 16
_diffrn_reflns_limit_l_min -16
_diffrn_reflns_number 34735
_diffrn_reflns_point_group_measured_fraction_full 0.990
_diffrn_reflns_point_group_measured_fraction_max 0.974
_diffrn_reflns_theta_full 67.684
_diffrn_reflns_theta_max 74.627
_diffrn_reflns_theta_min 4.110
_diffrn_source 'fine-focus sealed X-ray tube'
_diffrn_source_type 'Enhance (Cu) X-ray Source'
_exptl_absorpt_coefficient_mu 5.312
_exptl_absorpt_correction_T_max 1.00000
_exptl_absorpt_correction_T_min 0.19468
_exptl_absorpt_correction_type multi-scan
_exptl_absorpt_process_details
;
CrysAlisPro 1.171.39.32a (Rigaku Oxford Diffraction, 2017)
Empirical absorption correction using spherical harmonics,
 implemented in SCALE3 ABSPACK scaling algorithm.
;
_exptl_crystal_colour 'clear light colourless'
_exptl_crystal_colour_lustre clear
_exptl_crystal_colour_modifier light
_exptl_crystal_colour_primary colourless
_exptl_crystal_density_diffrn 1.345
_exptl_crystal_description block
_exptl_crystal_F_000 656
_exptl_crystal_size_max 0.32
_exptl_crystal_size_mid 0.26
_exptl_crystal_size_min 0.15
_refine_diff_density_max 0.694
_refine_diff_density_min -1.072
_refine_diff_density_rms 0.098
_refine_ls_abs_structure_details
;
 Flack x determined using 2066 quotients [(I+)-(I-)]/[(I+)+(I-)]
 (Parsons, Flack and Wagner, Acta Cryst. B69 (2013) 249-259).
;
_refine_ls_abs_structure_Flack -0.013(5)
_refine_ls_extinction_coef 0.0036(8)
_refine_ls_extinction_expression Fc^*^=kFc[1+0.001xFc^2^\l^3^/sin(2\q)]^-1/4^
_refine_ls_extinction_method 'SHELXL-2016/6 (Sheldrick 2016)'
_refine_ls_goodness_of_fit_ref 1.036
_refine_ls_hydrogen_treatment mixed
_refine_ls_matrix_type full
_refine_ls_number_parameters 379
_refine_ls_number_reflns 6175
_refine_ls_number_restraints 260
_refine_ls_restrained_S_all 1.026
_refine_ls_R_factor_all 0.0730
_refine_ls_R_factor_gt 0.0657
_refine_ls_shift/su_max 0.023
_refine_ls_shift/su_mean 0.000
_refine_ls_structure_factor_coef Fsqd
_refine_ls_weighting_details 'w=1/[\s^2^(Fo^2^)+(0.1126P)^2^] where P=(Fo^2^+2Fc^2^)/3'
_refine_ls_weighting_scheme calc
_refine_ls_wR_factor_gt 0.1623
_refine_ls_wR_factor_ref 0.1673
_reflns_Friedel_coverage 0.867
_reflns_Friedel_fraction_full 0.986
_reflns_Friedel_fraction_max 0.957
_reflns_number_gt 5500
_reflns_number_total 6175
_reflns_threshold_expression 'I > 2\s(I)'
_cod_data_source_file cs9b02080_si_005.cif
_cod_data_source_block exp_905
_cod_database_code 4514638
_shelx_shelxl_version_number 2016/6
_shelx_space_group_comment
;
The symmetry employed for this shelxl refinement is uniquely defined
by the following loop, which should always be used as a source of
symmetry information in preference to the above space-group names.
They are only intended as comments.
;
_shelx_estimated_absorpt_t_max 0.503
_shelx_estimated_absorpt_t_min 0.281
_reflns_odcompleteness_completeness 99.97
_reflns_odcompleteness_iscentric 1
_reflns_odcompleteness_theta 66.97
_olex2_refinement_description
;
1. Fixed Uiso
 At 1.2 times of:
  All C(H) groups
 At 1.5 times of:
  All C(H,H,H) groups
2. Rigid bond restraints
 P1, O3
 with sigma for 1-2 distances of 0.001 and sigma for 1-3 distances of 0.001
3. Uiso/Uaniso restraints and constraints
All non-hydrogen atoms have similar U: within 2A with sigma of 0.01 and sigma
for terminal atoms of 0.02
4.a Ternary CH refined with riding coordinates:
 C23(H23)
4.b Aromatic/amide H refined with riding coordinates:
 C17(H17), C26(H26), C22(H22), C12(H12), C25(H25), C2(H2), C10(H10), C6(H6),
 C16(H16), C29(H29), C15(H15), C18(H18), C20(H20), C11(H11), C19(H19), C4(H4),
 C21(H21), C5(H5), C28(H28), C8(H8), C3(H3), C9(H9)
4.c Idealised Me refined as rotating group:
 C33(H33A,H33B,H33C), C34(H34A,H34B,H34C), C30(H30A,H30B,H30C), C32(H32A,H32B,
 H32C)
;
_olex2_submission_special_instructions 'No special instructions were received'
_oxdiff_exptl_absorpt_empirical_details
;
Empirical correction (ABSPACK) includes:
- Absorption correction using spherical harmonics
- Frame scaling
;
_oxdiff_exptl_absorpt_empirical_full_max 9.415
_oxdiff_exptl_absorpt_empirical_full_min 0.157

loop_
_space_group_symop_operation_xyz
'x, y, z'
'-x, y+1/2, -z'

loop_
_atom_site_label
_atom_site_type_symbol
_atom_site_fract_x
_atom_site_fract_y
_atom_site_fract_z
_atom_site_U_iso_or_equiv
_atom_site_adp_type
_atom_site_occupancy
_atom_site_site_symmetry_order
_atom_site_calc_flag
_atom_site_refinement_flags_posn
_atom_site_refinement_flags_adp
Fe1 Fe 0.90781(8) 0.38285(9) 0.27530(6) 0.0224(3) Uani 1 1 d . U
S1 S 0.69762(13) 0.70192(13) -0.01292(10) 0.0224(3) Uani 1 1 d . U
P1 P 0.79019(14) 0.55986(15) 0.42854(10) 0.0248(4) Uani 1 1 d . U
O2 O 0.1886(4) 0.6902(5) 0.0822(4) 0.0348(11) Uani 1 1 d . U
O1 O 0.8214(4) 0.7619(5) 0.0123(3) 0.0320(11) Uani 1 1 d . U
N1 N 0.7139(5) 0.5680(5) 0.0538(4) 0.0245(11) Uani 1 1 d . U
C14 C 0.7326(5) 0.4560(6) 0.2146(4) 0.0212(12) Uani 1 1 d . U
C1 C 0.8706(6) 0.4803(6) 0.5539(4) 0.0249(12) Uani 1 1 d . U
C17 C 0.7966(6) 0.3085(6) 0.3519(4) 0.0237(12) Uani 1 1 d . U
H17 H 0.821883 0.270592 0.419015 0.028 Uiso 1 1 calc R .
C24 C 0.5579(6) 0.6052(6) 0.1356(4) 0.0231(12) Uani 1 1 d . U
C26 C 0.4002(6) 0.7332(6) 0.1639(5) 0.0296(13) Uani 1 1 d . U
H26 H 0.378318 0.801313 0.196287 0.036 Uiso 1 1 calc R .
C22 C 1.0592(6) 0.4926(7) 0.3474(5) 0.0320(14) Uani 1 1 d . U
H22 H 1.061393 0.559896 0.391742 0.038 Uiso 1 1 calc R .
C12 C 0.5353(6) 0.4972(6) 0.3802(5) 0.0257(12) Uani 1 1 d . U
H12 H 0.550217 0.426433 0.346693 0.031 Uiso 1 1 calc R .
C25 C 0.5238(6) 0.7083(6) 0.1821(4) 0.0250(12) Uani 1 1 d . U
H25 H 0.584969 0.760935 0.225814 0.030 Uiso 1 1 calc R .
C2 C 0.9990(6) 0.4933(6) 0.6011(5) 0.0316(14) Uani 1 1 d . U
H2 H 1.041620 0.543511 0.568984 0.038 Uiso 1 1 calc R .
C10 C 0.3931(7) 0.6237(8) 0.4303(5) 0.0365(16) Uani 1 1 d . U
H10 H 0.314005 0.637839 0.431972 0.044 Uiso 1 1 calc R .
C6 C 0.8117(6) 0.4016(7) 0.6047(4) 0.0293(14) Uani 1 1 d . U
H6 H 0.726175 0.390329 0.573926 0.035 Uiso 1 1 calc R .
C16 C 0.7749(6) 0.2479(6) 0.2515(5) 0.0253(12) Uani 1 1 d . U
H16 H 0.786438 0.163930 0.242313 0.030 Uiso 1 1 calc R .
C29 C 0.4664(6) 0.5280(6) 0.0726(4) 0.0248(12) Uani 1 1 d . U
H29 H 0.488589 0.457781 0.042943 0.030 Uiso 1 1 calc R .
C13 C 0.7723(5) 0.4383(6) 0.3308(4) 0.0216(12) Uani 1 1 d . U
C31 C 0.6560(6) 0.6393(6) -0.1496(5) 0.0269(13) Uani 1 1 d . U
C15 C 0.7326(6) 0.3375(6) 0.1680(4) 0.0237(12) Uani 1 1 d . U
H15 H 0.708899 0.321147 0.094843 0.028 Uiso 1 1 calc R .
C27 C 0.3081(6) 0.6554(7) 0.0967(5) 0.0269(12) Uani 1 1 d . U
C7 C 0.6329(5) 0.5800(6) 0.4296(4) 0.0228(12) Uani 1 1 d . U
C18 C 1.0266(6) 0.4970(7) 0.2335(5) 0.0318(14) Uani 1 1 d . U
H18 H 1.005045 0.567575 0.190716 0.038 Uiso 1 1 calc R .
C20 C 1.0701(7) 0.2948(8) 0.2892(6) 0.0370(16) Uani 1 1 d . U
H20 H 1.080673 0.209426 0.287982 0.044 Uiso 1 1 calc R .
C23 C 0.6951(6) 0.5766(6) 0.1578(4) 0.0235(12) Uani 1 1 d . U
H23 H 0.746862 0.643266 0.201059 0.028 Uiso 1 1 calc R .
C11 C 0.4174(6) 0.5193(7) 0.3806(5) 0.0297(13) Uani 1 1 d . U
H11 H 0.353726 0.463542 0.347282 0.036 Uiso 1 1 calc R .
C33 C 0.7573(6) 0.5541(7) -0.1586(5) 0.0320(14) Uani 1 1 d . U
H33A H 0.834121 0.599013 -0.139478 0.048 Uiso 1 1 calc GR .
H33B H 0.734237 0.524601 -0.231089 0.048 Uiso 1 1 calc GR .
H33C H 0.767317 0.484882 -0.110889 0.048 Uiso 1 1 calc GR .
C34 C 0.5307(7) 0.5763(8) -0.1786(5) 0.0353(16) Uani 1 1 d . U
H34A H 0.539037 0.502661 -0.136079 0.053 Uiso 1 1 calc GR .
H34B H 0.500690 0.554515 -0.253374 0.053 Uiso 1 1 calc GR .
H34C H 0.472810 0.631756 -0.164748 0.053 Uiso 1 1 calc GR .
C19 C 1.0331(6) 0.3753(8) 0.1977(5) 0.0332(14) Uani 1 1 d . U
H19 H 1.016211 0.351327 0.126849 0.040 Uiso 1 1 calc R .
C4 C 1.0059(7) 0.3554(7) 0.7457(5) 0.0349(15) Uani 1 1 d . U
H4 H 1.051088 0.314542 0.809065 0.042 Uiso 1 1 calc R .
C21 C 1.0876(6) 0.3675(8) 0.3815(5) 0.0381(16) Uani 1 1 d . U
H21 H 1.113230 0.338876 0.451860 0.046 Uiso 1 1 calc R .
C30 C 0.0913(6) 0.6179(8) 0.0055(5) 0.0366(16) Uani 1 1 d . U
H30A H 0.098903 0.623408 -0.063861 0.055 Uiso 1 1 calc GR .
H30B H 0.011661 0.649442 0.001333 0.055 Uiso 1 1 calc GR .
H30C H 0.098635 0.532779 0.028117 0.055 Uiso 1 1 calc GR .
C5 C 0.8767(7) 0.3400(7) 0.6995(5) 0.0319(14) Uani 1 1 d . U
H5 H 0.835095 0.289038 0.732016 0.038 Uiso 1 1 calc R .
C32 C 0.6465(8) 0.7570(8) -0.2176(5) 0.0391(17) Uani 1 1 d . U
H32A H 0.589251 0.814068 -0.204709 0.059 Uiso 1 1 calc GR .
H32B H 0.617484 0.735207 -0.292302 0.059 Uiso 1 1 calc GR .
H32C H 0.726926 0.795145 -0.198009 0.059 Uiso 1 1 calc GR .
C28 C 0.3417(6) 0.5519(6) 0.0519(5) 0.0264(12) Uani 1 1 d . U
H28 H 0.281072 0.498748 0.008228 0.032 Uiso 1 1 calc R .
C8 C 0.6074(7) 0.6860(7) 0.4785(5) 0.0376(16) Uani 1 1 d . U
H8 H 0.670993 0.742027 0.511460 0.045 Uiso 1 1 calc R .
C3 C 1.0644(7) 0.4307(7) 0.6969(5) 0.0374(17) Uani 1 1 d . U
H3 H 1.150047 0.441108 0.727852 0.045 Uiso 1 1 calc R .
C9 C 0.4911(7) 0.7088(9) 0.4786(6) 0.047(2) Uani 1 1 d . U
H9 H 0.475792 0.780603 0.510634 0.057 Uiso 1 1 calc R .
O3 O 0.8503(9) 0.6698(7) 0.4155(7) 0.083(2) Uani 1 1 d . U
H1 H 0.778(9) 0.523(10) 0.059(8) 0.05(3) Uiso 1 1 d . .

loop_
_atom_site_aniso_label
_atom_site_aniso_U_11
_atom_site_aniso_U_22
_atom_site_aniso_U_33
_atom_site_aniso_U_23
_atom_site_aniso_U_13
_atom_site_aniso_U_12
Fe1 0.0213(5) 0.0275(5) 0.0181(4) 0.0028(4) 0.0064(3) 0.0034(4)
S1 0.0222(7) 0.0275(7) 0.0153(5) 0.0013(5) 0.0042(5) 0.0015(6)
P1 0.0227(8) 0.0325(8) 0.0155(6) -0.0016(6) 0.0022(5) 0.0034(6)
O2 0.024(2) 0.044(3) 0.036(2) 0.003(2) 0.0104(19) 0.007(2)
O1 0.024(2) 0.043(3) 0.0241(19) 0.0005(19) 0.0023(17) -0.006(2)
N1 0.025(3) 0.033(3) 0.0152(19) 0.0058(19) 0.0079(18) 0.007(2)
C14 0.022(3) 0.027(3) 0.013(2) -0.002(2) 0.004(2) 0.000(2)
C1 0.024(3) 0.031(3) 0.018(2) -0.004(2) 0.006(2) 0.001(2)
C17 0.025(3) 0.032(3) 0.015(2) 0.002(2) 0.009(2) 0.001(2)
C24 0.026(3) 0.028(3) 0.016(2) 0.007(2) 0.008(2) 0.005(2)
C26 0.035(3) 0.030(3) 0.024(2) 0.003(2) 0.011(2) 0.006(3)
C22 0.022(3) 0.041(4) 0.032(3) 0.005(3) 0.008(2) 0.000(3)
C12 0.031(3) 0.025(3) 0.021(2) -0.002(2) 0.010(2) -0.001(2)
C25 0.026(3) 0.027(3) 0.019(2) 0.001(2) 0.005(2) 0.004(3)
C2 0.026(3) 0.032(3) 0.028(3) 0.002(3) -0.002(2) -0.001(3)
C10 0.024(3) 0.051(4) 0.030(3) -0.011(3) 0.004(3) 0.005(3)
C6 0.026(3) 0.044(4) 0.016(2) 0.004(2) 0.004(2) 0.002(3)
C16 0.030(3) 0.027(3) 0.020(2) 0.001(2) 0.010(2) 0.005(2)
C29 0.026(3) 0.032(3) 0.015(2) 0.000(2) 0.005(2) 0.001(2)
C13 0.018(3) 0.032(3) 0.012(2) 0.004(2) 0.0025(19) 0.003(2)
C31 0.029(3) 0.029(3) 0.021(2) 0.000(2) 0.008(2) -0.001(3)
C15 0.026(3) 0.027(3) 0.017(2) 0.001(2) 0.006(2) 0.001(2)
C27 0.023(3) 0.035(3) 0.025(2) 0.009(2) 0.012(2) 0.005(2)
C7 0.020(3) 0.027(3) 0.015(2) 0.001(2) -0.0004(19) 0.006(2)
C18 0.024(3) 0.037(3) 0.035(3) 0.007(3) 0.012(2) 0.000(3)
C20 0.028(3) 0.041(4) 0.044(3) 0.015(3) 0.016(3) 0.014(3)
C23 0.024(3) 0.031(3) 0.014(2) 0.000(2) 0.004(2) 0.001(2)
C11 0.033(3) 0.031(3) 0.027(3) -0.003(2) 0.014(2) 0.002(3)
C33 0.028(3) 0.044(4) 0.027(3) -0.005(3) 0.013(2) 0.000(3)
C34 0.029(3) 0.051(4) 0.023(3) -0.002(3) 0.007(2) 0.002(3)
C19 0.032(3) 0.040(3) 0.036(3) 0.008(3) 0.022(3) 0.006(3)
C4 0.038(4) 0.036(4) 0.021(2) -0.001(2) -0.001(2) 0.006(3)
C21 0.018(3) 0.056(4) 0.039(3) 0.013(3) 0.009(2) 0.009(3)
C30 0.020(3) 0.053(4) 0.034(3) 0.012(3) 0.006(3) 0.003(3)
C5 0.034(3) 0.041(4) 0.018(2) 0.003(2) 0.006(2) 0.008(3)
C32 0.052(5) 0.043(4) 0.020(3) 0.003(3) 0.009(3) -0.003(3)
C28 0.026(3) 0.029(3) 0.023(2) 0.001(2) 0.008(2) -0.001(3)
C8 0.025(3) 0.043(4) 0.034(3) -0.016(3) -0.002(3) 0.001(3)
C3 0.024(3) 0.037(3) 0.031(3) 0.000(3) -0.015(3) -0.003(3)
C9 0.033(4) 0.056(4) 0.044(4) -0.027(4) 0.003(3) 0.010(3)
O3 0.114(7) 0.055(4) 0.078(5) 0.006(4) 0.033(5) -0.030(4)

loop_
_atom_type_symbol
_atom_type_description
_atom_type_scat_dispersion_real
_atom_type_scat_dispersion_imag
_atom_type_scat_source
C C 0.0181 0.0091 'International Tables Vol C Tables 4.2.6.8 and 6.1.1.4'
H H 0.0000 0.0000 'International Tables Vol C Tables 4.2.6.8 and 6.1.1.4'
Fe Fe -1.1336 3.1974 'International Tables Vol C Tables 4.2.6.8 and 6.1.1.4'
N N 0.0311 0.0180 'International Tables Vol C Tables 4.2.6.8 and 6.1.1.4'
O O 0.0492 0.0322 'International Tables Vol C Tables 4.2.6.8 and 6.1.1.4'
P P 0.2955 0.4335 'International Tables Vol C Tables 4.2.6.8 and 6.1.1.4'
S S 0.3331 0.5567 'International Tables Vol C Tables 4.2.6.8 and 6.1.1.4'

loop_
_geom_angle_atom_site_label_1
_geom_angle_atom_site_label_2
_geom_angle_atom_site_label_3
_geom_angle
C14 Fe1 C17 69.4(2)
C14 Fe1 C16 68.7(2)
C14 Fe1 C15 40.4(2)
C14 Fe1 C18 108.6(3)
C14 Fe1 C19 125.9(2)
C14 Fe1 C21 155.9(3)
C17 Fe1 C15 68.1(2)
C22 Fe1 C14 121.2(3)
C22 Fe1 C17 124.6(3)
C22 Fe1 C16 161.4(2)
C22 Fe1 C15 156.8(3)
C22 Fe1 C18 40.8(3)
C22 Fe1 C20 68.1(3)
C22 Fe1 C19 68.0(3)
C22 Fe1 C21 40.7(3)
C16 Fe1 C17 40.6(2)
C16 Fe1 C15 40.3(2)
C16 Fe1 C18 155.9(3)
C16 Fe1 C21 124.2(3)
C13 Fe1 C14 41.97(19)
C13 Fe1 C17 41.0(2)
C13 Fe1 C22 107.1(3)
C13 Fe1 C16 68.9(2)
C13 Fe1 C15 68.8(2)
C13 Fe1 C18 126.1(3)
C13 Fe1 C20 153.6(2)
C13 Fe1 C19 163.5(3)
C13 Fe1 C21 119.1(3)
C18 Fe1 C17 162.8(3)
C18 Fe1 C15 122.1(3)
C20 Fe1 C14 162.9(3)
C20 Fe1 C17 118.8(3)
C20 Fe1 C16 107.0(3)
C20 Fe1 C15 125.9(3)
C20 Fe1 C18 68.2(3)
C20 Fe1 C19 41.0(3)
C20 Fe1 C21 40.2(3)
C19 Fe1 C17 154.8(3)
C19 Fe1 C16 120.8(3)
C19 Fe1 C15 109.2(3)
C19 Fe1 C18 40.0(3)
C19 Fe1 C21 68.2(3)
C21 Fe1 C17 106.2(3)
C21 Fe1 C15 161.7(3)
C21 Fe1 C18 68.4(3)
O1 S1 N1 109.7(3)
O1 S1 C31 106.0(3)
N1 S1 C31 98.6(3)
C1 P1 C7 103.5(3)
C13 P1 C1 102.1(3)
C13 P1 C7 103.4(3)
O3 P1 C1 113.5(4)
O3 P1 C13 117.1(4)
O3 P1 C7 115.4(5)
C27 O2 C30 116.0(6)
S1 N1 H1 117(7)
C23 N1 S1 114.7(4)
C23 N1 H1 111(6)
C13 C14 Fe1 68.7(3)
C13 C14 C23 125.2(5)
C15 C14 Fe1 70.9(4)
C15 C14 C13 107.3(5)
C15 C14 C23 127.5(4)
C23 C14 Fe1 127.3(4)
C2 C1 P1 118.8(5)
C2 C1 C6 117.4(6)
C6 C1 P1 123.8(5)
Fe1 C17 H17 127.5
C16 C17 Fe1 69.4(4)
C16 C17 H17 126.1
C16 C17 C13 107.8(5)
C13 C17 Fe1 68.6(4)
C13 C17 H17 126.1
C25 C24 C23 120.5(5)
C29 C24 C25 118.7(6)
C29 C24 C23 120.7(6)
C25 C26 H26 120.2
C25 C26 C27 119.7(6)
C27 C26 H26 120.2
Fe1 C22 H22 125.3
C18 C22 Fe1 70.2(4)
C18 C22 H22 125.9
C21 C22 Fe1 70.2(4)
C21 C22 H22 125.9
C21 C22 C18 108.3(7)
C7 C12 H12 119.6
C11 C12 H12 119.6
C11 C12 C7 120.8(6)
C24 C25 H25 119.6
C26 C25 C24 120.7(6)
C26 C25 H25 119.6
C1 C2 H2 119.9
C1 C2 C3 120.2(7)
C3 C2 H2 119.9
C11 C10 H10 120.7
C11 C10 C9 118.7(7)
C9 C10 H10 120.7
C1 C6 H6 118.9
C5 C6 C1 122.2(6)
C5 C6 H6 118.9
Fe1 C16 H16 125.3
C17 C16 Fe1 70.0(4)
C17 C16 H16 125.7
C15 C16 Fe1 70.6(4)
C15 C16 C17 108.6(5)
C15 C16 H16 125.7
C24 C29 H29 119.2
C24 C29 C28 121.6(6)
C28 C29 H29 119.2
P1 C13 Fe1 124.6(3)
C14 C13 Fe1 69.3(3)
C14 C13 P1 125.5(5)
C17 C13 Fe1 70.4(4)
C17 C13 P1 127.0(4)
C17 C13 C14 107.5(5)
C33 C31 S1 111.2(4)
C33 C31 C32 110.4(6)
C34 C31 S1 107.9(4)
C34 C31 C33 113.3(6)
C34 C31 C32 111.0(6)
C32 C31 S1 102.6(4)
Fe1 C15 H15 128.2
C14 C15 Fe1 68.7(3)
C14 C15 C16 108.8(5)
C14 C15 H15 125.6
C16 C15 Fe1 69.0(4)
C16 C15 H15 125.6
O2 C27 C26 114.8(6)
O2 C27 C28 125.4(6)
C28 C27 C26 119.7(6)
C12 C7 P1 123.4(5)
C8 C7 P1 118.2(5)
C8 C7 C12 118.3(6)
Fe1 C18 H18 126.6
C22 C18 Fe1 69.0(4)
C22 C18 H18 126.2
C19 C18 Fe1 69.7(4)
C19 C18 C22 107.7(6)
C19 C18 H18 126.2
Fe1 C20 H20 125.4
C19 C20 Fe1 69.8(4)
C19 C20 H20 125.9
C21 C20 Fe1 70.4(4)
C21 C20 H20 125.9
C21 C20 C19 108.2(7)
N1 C23 C14 108.0(5)
N1 C23 C24 108.4(4)
N1 C23 H23 109.6
C14 C23 C24 111.6(5)
C14 C23 H23 109.6
C24 C23 H23 109.6
C12 C11 C10 120.6(6)
C12 C11 H11 119.7
C10 C11 H11 119.7
C31 C33 H33A 109.5
C31 C33 H33B 109.5
C31 C33 H33C 109.5
H33A C33 H33B 109.5
H33A C33 H33C 109.5
H33B C33 H33C 109.5
C31 C34 H34A 109.5
C31 C34 H34B 109.5
C31 C34 H34C 109.5
H34A C34 H34B 109.5
H34A C34 H34C 109.5
H34B C34 H34C 109.5
Fe1 C19 H19 126.2
C18 C19 Fe1 70.2(4)
C18 C19 C20 108.2(6)
C18 C19 H19 125.9
C20 C19 Fe1 69.2(4)
C20 C19 H19 125.9
C5 C4 H4 120.4
C3 C4 H4 120.4
C3 C4 C5 119.3(6)
Fe1 C21 H21 126.9
C22 C21 Fe1 69.1(4)
C22 C21 H21 126.2
C20 C21 Fe1 69.4(4)
C20 C21 C22 107.7(6)
C20 C21 H21 126.2
O2 C30 H30A 109.5
O2 C30 H30B 109.5
O2 C30 H30C 109.5
H30A C30 H30B 109.5
H30A C30 H30C 109.5
H30B C30 H30C 109.5
C6 C5 C4 119.2(7)
C6 C5 H5 120.4
C4 C5 H5 120.4
C31 C32 H32A 109.5
C31 C32 H32B 109.5
C31 C32 H32C 109.5
H32A C32 H32B 109.5
H32A C32 H32C 109.5
H32B C32 H32C 109.5
C29 C28 H28 120.2
C27 C28 C29 119.5(6)
C27 C28 H28 120.2
C7 C8 H8 119.4
C9 C8 C7 121.2(7)
C9 C8 H8 119.4
C2 C3 H3 119.1
C4 C3 C2 121.7(7)
C4 C3 H3 119.1
C10 C9 H9 119.8
C8 C9 C10 120.4(7)
C8 C9 H9 119.8

loop_
_geom_bond_atom_site_label_1
_geom_bond_atom_site_label_2
_geom_bond_distance
Fe1 C14 2.045(6)
Fe1 C17 2.061(6)
Fe1 C22 2.042(7)
Fe1 C16 2.052(7)
Fe1 C13 2.037(6)
Fe1 C15 2.074(6)
Fe1 C18 2.057(7)
Fe1 C20 2.043(7)
Fe1 C19 2.051(6)
Fe1 C21 2.057(6)
S1 O1 1.489(5)
S1 N1 1.671(5)
S1 C31 1.838(6)
P1 C1 1.812(6)
P1 C13 1.806(6)
P1 C7 1.828(6)
P1 O3 1.413(7)
O2 C27 1.370(8)
O2 C30 1.447(9)
N1 C23 1.479(7)
N1 H1 0.86(10)
C14 C13 1.462(6)
C14 C15 1.421(8)
C14 C23 1.489(8)
C1 C2 1.393(9)
C1 C6 1.401(9)
C17 H17 0.9300
C17 C16 1.428(8)
C17 C13 1.436(8)
C24 C25 1.395(9)
C24 C29 1.371(8)
C24 C23 1.531(8)
C26 H26 0.9300
C26 C25 1.382(9)
C26 C27 1.398(10)
C22 H22 0.9300
C22 C18 1.428(9)
C22 C21 1.424(11)
C12 H12 0.9300
C12 C7 1.403(8)
C12 C11 1.378(9)
C25 H25 0.9300
C2 H2 0.9300
C2 C3 1.403(9)
C10 H10 0.9300
C10 C11 1.384(10)
C10 C9 1.419(11)
C6 H6 0.9300
C6 C5 1.387(8)
C16 H16 0.9300
C16 C15 1.422(8)
C29 H29 0.9300
C29 C28 1.385(9)
C31 C33 1.522(9)
C31 C34 1.515(9)
C31 C32 1.540(9)
C15 H15 0.9300
C27 C28 1.384(9)
C7 C8 1.397(9)
C18 H18 0.9300
C18 C19 1.407(11)
C20 H20 0.9300
C20 C19 1.432(9)
C20 C21 1.410(11)
C23 H23 0.9800
C11 H11 0.9300
C33 H33A 0.9600
C33 H33B 0.9600
C33 H33C 0.9600
C34 H34A 0.9600
C34 H34B 0.9600
C34 H34C 0.9600
C19 H19 0.9300
C4 H4 0.9300
C4 C5 1.403(10)
C4 C3 1.358(11)
C21 H21 0.9300
C30 H30A 0.9600
C30 H30B 0.9600
C30 H30C 0.9600
C5 H5 0.9300
C32 H32A 0.9600
C32 H32B 0.9600
C32 H32C 0.9600
C28 H28 0.9300
C8 H8 0.9300
C8 C9 1.361(11)
C3 H3 0.9300
C9 H9 0.9300

loop_
_smtbx_masks_void_nr
_smtbx_masks_void_average_x
_smtbx_masks_void_average_y
_smtbx_masks_void_average_z
_smtbx_masks_void_volume
_smtbx_masks_void_count_electrons
1 0.350 0.468 0.611 36.3 2.4
2 0.650 -0.032 0.389 36.3 2.7
